data_7217760
loop_
_publ_author_name
'Pisk, Jana'
'Prugove\<cki, Biserka'
'Matkovi\'c-\<Calogovi\'c, Dubravka'
'Jedna\<cak, Tomislav'
'Novak, Predrag'
'Agustin, Dominique'
'Vrdoljak, Visnja'

_publ_section_title
;
 Pyridoxal hydrazonato molybdenum(VI) complexes: Assembly, Structure and
 Epoxidation (Pre)Catalyst testing under solvent-free conditions
;
_journal_name_full 'RSC Advances'
_journal_paper_doi 10.1039/C4RA08179J
_journal_year 2014
_chemical_formula_sum 'C15 H16 Mo N4 O6'
_chemical_formula_weight 444.26
_chemical_name_systematic
;
methanol(pyridoxal-isonicotinoyl
-hydrazone-
N,O,O)-dioxa-molybdenum(VI)
;
_space_group_crystal_system triclinic
_space_group_IT_number 2
_space_group_name_Hall '-P 1'
_space_group_name_H-M_alt 'P -1'
_symmetry_space_group_name_Hall '-P 1'
_symmetry_space_group_name_H-M 'P -1'
_atom_sites_solution_hydrogens mixed
_audit_creation_method SHELXL-2013
_cell_angle_alpha 99.59(5)
_cell_angle_beta 99.50(6)
_cell_angle_gamma 93.09(6)
_cell_formula_units_Z 2
_cell_length_a 7.700(6)
_cell_length_b 8.392(5)
_cell_length_c 13.071(7)
_cell_measurement_temperature 295(2)
_cell_volume 818.5(9)
_computing_cell_refinement 'CrysAlis RED (Oxford Diffraction,2010)'
_computing_data_collection 'CrysAlis CCD (Oxford Diffraction,2010)'
_computing_data_reduction 'CrysAlis RED (Oxford Diffraction,2010)'
_computing_molecular_graphics 'PLATON98 (Spek, 2008)'
_computing_publication_material 'SHELXL-2013 (Sheldrick, 2013)'
_computing_structure_refinement 'SHELXL-2013 (Sheldrick, 2013)'
_computing_structure_solution 'SHELXS-97 (Sheldrick, 2008)'
_diffrn_ambient_temperature 295(2)
_diffrn_measured_fraction_theta_full 0.993
_diffrn_measured_fraction_theta_max 0.985
_diffrn_radiation_type MoK\a
_diffrn_radiation_wavelength 0.71073
_diffrn_reflns_av_R_equivalents 0.0421
_diffrn_reflns_av_unetI/netI 0.0380
_diffrn_reflns_Laue_measured_fraction_full 0.993
_diffrn_reflns_Laue_measured_fraction_max 0.985
_diffrn_reflns_limit_h_max 9
_diffrn_reflns_limit_h_min -9
_diffrn_reflns_limit_k_max 10
_diffrn_reflns_limit_k_min -10
_diffrn_reflns_limit_l_max 16
_diffrn_reflns_limit_l_min -16
_diffrn_reflns_number 15649
_diffrn_reflns_point_group_measured_fraction_full 0.993
_diffrn_reflns_point_group_measured_fraction_max 0.985
_diffrn_reflns_theta_full 25.242
_diffrn_reflns_theta_max 26.983
_diffrn_reflns_theta_min 3.756
_exptl_absorpt_coefficient_mu 0.844
_exptl_absorpt_correction_T_max 1.00000
_exptl_absorpt_correction_T_min 0.84255
_exptl_absorpt_correction_type multi-scan
_exptl_crystal_colour orange-yellow
_exptl_crystal_density_diffrn 1.802
_exptl_crystal_description needle
_exptl_crystal_F_000 448
_exptl_crystal_size_max 0.30
_exptl_crystal_size_mid 0.03
_exptl_crystal_size_min 0.01
_refine_diff_density_max 0.440
_refine_diff_density_min -0.418
_refine_diff_density_rms 0.078
_refine_ls_extinction_method none
_refine_ls_goodness_of_fit_ref 1.102
_refine_ls_hydrogen_treatment mixed
_refine_ls_matrix_type full
_refine_ls_number_parameters 265
_refine_ls_number_reflns 3523
_refine_ls_number_restraints 8
_refine_ls_restrained_S_all 1.101
_refine_ls_R_factor_all 0.0350
_refine_ls_R_factor_gt 0.0279
_refine_ls_shift/su_max 0.001
_refine_ls_shift/su_mean 0.000
_refine_ls_structure_factor_coef Fsqd
_refine_ls_weighting_details 'w=1/[\s^2^(Fo^2^)+(0.0276P)^2^+0.3703P] where P=(Fo^2^+2Fc^2^)/3'
_refine_ls_weighting_scheme calc
_refine_ls_wR_factor_gt 0.0624
_refine_ls_wR_factor_ref 0.0637
_reflns_Friedel_coverage 0.000
_reflns_number_gt 3097
_reflns_number_total 3523
_reflns_threshold_expression 'I > 2\s(I)'
_cod_data_source_file c4ra08179j2.cif
_cod_data_source_block shelx
_cod_original_cell_volume 818.5(10)
_cod_database_code 7217760
_shelxl_version_number 2013-4

loop_
_space_group_symop_operation_xyz
'x, y, z'
'-x, -y, -z'

loop_
_atom_site_label
_atom_site_type_symbol
_atom_site_fract_x
_atom_site_fract_y
_atom_site_fract_z
_atom_site_U_iso_or_equiv
_atom_site_adp_type
_atom_site_occupancy
_atom_site_site_symmetry_order
_atom_site_calc_flag
_atom_site_refinement_flags_posn
_atom_site_refinement_flags_adp
_atom_site_refinement_flags_occupancy
_atom_site_disorder_assembly
_atom_site_disorder_group
Mo Mo 0.81276(3) 0.28851(3) 0.38836(2) 0.01464(7) Uani 1 1 d . . . . .
O6 O 0.5604(2) 0.3675(2) 0.29188(14) 0.0181(4) Uani 1 1 d D . . . .
O4 O 1.0105(2) 0.2212(2) 0.43312(15) 0.0242(4) Uani 1 1 d . . . . .
O5 O 0.7363(2) 0.3756(2) 0.49739(14) 0.0209(4) Uani 1 1 d . . . . .
N3 N 0.5936(3) -0.3400(2) 0.22991(17) 0.0175(5) Uani 1 1 d . . . . .
O2 O 0.6718(2) 0.0801(2) 0.34892(13) 0.0176(4) Uani 1 1 d . . . . .
O1 O 0.9085(2) 0.4907(2) 0.34604(14) 0.0175(4) Uani 1 1 d . . . . .
C1 C 0.9535(3) 0.4818(3) 0.2529(2) 0.0173(5) Uani 1 1 d . . . . .
C4 C 0.6770(4) -0.1942(3) 0.0988(2) 0.0240(6) Uani 1 1 d . . . . .
C3 C 0.7068(3) -0.0483(3) 0.1749(2) 0.0189(5) Uani 1 1 d . . . . .
N4 N 1.2086(3) 0.9090(3) 0.18364(18) 0.0216(5) Uani 1 1 d . . . . .
N1 N 0.9193(3) 0.3542(2) 0.17787(17) 0.0205(5) Uani 1 1 d . . . . .
N2 N 0.8384(3) 0.2278(2) 0.21668(17) 0.0171(4) Uani 1 1 d . . . . .
C8 C 0.5820(3) -0.2111(3) 0.4101(2) 0.0205(6) Uani 1 1 d . . . . .
H8A H 0.5526 -0.3217 0.4155 0.031 Uiso 1 1 calc R U . . .
H8B H 0.4864 -0.1473 0.4252 0.031 Uiso 1 1 calc R U . . .
H8C H 0.6872 -0.1693 0.4599 0.031 Uiso 1 1 calc R U . . .
C11 C 1.0672(3) 0.7753(3) 0.3018(2) 0.0184(5) Uani 1 1 d . . . . .
H11 H 1.0283 0.7824 0.3660 0.022 Uiso 1 1 calc R U . . .
C12 C 1.1484(3) 0.9110(3) 0.2742(2) 0.0211(6) Uani 1 1 d . . . . .
H12 H 1.1614 1.0085 0.3215 0.025 Uiso 1 1 calc R U . . .
C10 C 1.0459(3) 0.6294(3) 0.2308(2) 0.0184(5) Uani 1 1 d . . . . .
C6 C 0.6126(3) -0.2033(3) 0.3011(2) 0.0159(5) Uani 1 1 d . . . . .
C7 C 0.6656(3) -0.0519(3) 0.2744(2) 0.0155(5) Uani 1 1 d . . . . .
C5 C 0.6211(4) -0.3340(3) 0.1310(2) 0.0225(6) Uani 1 1 d . . . . .
H5 H 0.6012 -0.4297 0.0817 0.027 Uiso 1 1 calc R U . . .
C15 C 1.1113(4) 0.6241(3) 0.1373(2) 0.0244(6) Uani 1 1 d . . . . .
H15 H 1.1023 0.5278 0.0891 0.029 Uiso 1 1 calc R U . . .
C16 C 0.3881(3) 0.3346(3) 0.3152(2) 0.0220(6) Uani 1 1 d . . . . .
H16A H 0.3783 0.2280 0.3324 0.033 Uiso 1 1 calc R U . . .
H16B H 0.3004 0.3405 0.2548 0.033 Uiso 1 1 calc R U . . .
H16C H 0.3700 0.4133 0.3740 0.033 Uiso 1 1 calc R U . . .
C14 C 1.1904(4) 0.7659(3) 0.1176(2) 0.0241(6) Uani 1 1 d . . . . .
H14 H 1.2334 0.7615 0.0548 0.029 Uiso 1 1 calc R U . . .
C2 C 0.7875(4) 0.0971(3) 0.1484(2) 0.0242(6) Uani 1 1 d . . . . .
H2 H 0.8030 0.0956 0.0792 0.029 Uiso 1 1 calc R U . . .
C9A C 0.7329(11) -0.2019(13) -0.0095(9) 0.020(2) Uani 0.506(6) 1 d . . P A 1
H9A1 H 0.8566 -0.1645 -0.0017 0.023 Uiso 0.506(6) 1 calc R U P A 1
H9A2 H 0.7138 -0.3116 -0.0493 0.023 Uiso 0.506(6) 1 calc R U P A 1
O3A O 0.6217(4) -0.0959(4) -0.0604(3) 0.0180(11) Uani 0.506(6) 1 d . U P A 1
H3A H 0.6645 -0.0704 -0.1094 0.027 Uiso 0.506(6) 1 calc R U P A 1
C9B C 0.6609(12) -0.1957(13) -0.0194(8) 0.020(2) Uani 0.494(6) 1 d . . P A 2
H9B1 H 0.6300 -0.3054 -0.0581 0.024 Uiso 0.494(6) 1 calc R U P A 2
H9B2 H 0.5691 -0.1283 -0.0424 0.024 Uiso 0.494(6) 1 calc R U P A 2
O3B O 0.8213(6) -0.1370(5) -0.0380(3) 0.0259(13) Uani 0.494(6) 1 d D U P A 2
H3B H 0.802(11) -0.084(8) -0.088(4) 0.06(3) Uiso 0.494(6) 1 d D . P A 2
H6 H 0.579(4) 0.458(2) 0.275(2) 0.031(9) Uiso 1 1 d D . . . .

loop_
_atom_site_aniso_label
_atom_site_aniso_U_11
_atom_site_aniso_U_22
_atom_site_aniso_U_33
_atom_site_aniso_U_23
_atom_site_aniso_U_13
_atom_site_aniso_U_12
Mo 0.01779(12) 0.01305(11) 0.01326(12) 0.00227(8) 0.00346(8) 0.00087(8)
O6 0.0191(9) 0.0134(9) 0.0237(10) 0.0082(8) 0.0049(7) 0.0005(7)
O4 0.0251(10) 0.0262(10) 0.0209(10) 0.0035(8) 0.0032(8) 0.0048(8)
O5 0.0251(10) 0.0192(9) 0.0173(10) -0.0003(8) 0.0052(8) -0.0017(7)
N3 0.0206(11) 0.0133(10) 0.0181(12) 0.0044(9) 0.0006(9) 0.0009(8)
O2 0.0237(9) 0.0137(9) 0.0160(9) 0.0022(7) 0.0059(7) -0.0003(7)
O1 0.0198(9) 0.0155(9) 0.0172(10) 0.0018(7) 0.0053(7) -0.0014(7)
C1 0.0197(12) 0.0151(12) 0.0186(14) 0.0052(10) 0.0047(10) 0.0033(10)
C4 0.0389(16) 0.0151(13) 0.0168(14) 0.0029(11) 0.0020(12) 0.0001(11)
C3 0.0245(13) 0.0149(12) 0.0178(14) 0.0059(10) 0.0022(11) 0.0012(10)
N4 0.0184(11) 0.0191(11) 0.0293(13) 0.0093(10) 0.0046(10) 0.0013(9)
N1 0.0317(12) 0.0116(10) 0.0199(12) 0.0038(9) 0.0102(10) -0.0019(9)
N2 0.0225(11) 0.0126(10) 0.0179(12) 0.0048(9) 0.0065(9) 0.0009(8)
C8 0.0245(14) 0.0173(13) 0.0216(14) 0.0075(11) 0.0054(11) 0.0002(10)
C11 0.0172(12) 0.0176(13) 0.0205(14) 0.0043(11) 0.0031(10) 0.0004(10)
C12 0.0188(13) 0.0166(13) 0.0269(15) 0.0035(11) 0.0018(11) -0.0004(10)
C10 0.0200(13) 0.0152(12) 0.0212(14) 0.0052(11) 0.0048(11) 0.0007(10)
C6 0.0130(12) 0.0160(12) 0.0191(13) 0.0057(10) 0.0011(10) 0.0020(9)
C7 0.0139(12) 0.0132(12) 0.0187(13) 0.0037(10) -0.0007(10) 0.0027(9)
C5 0.0331(15) 0.0138(12) 0.0185(14) 0.0020(11) 0.0006(12) 0.0000(11)
C15 0.0310(15) 0.0184(13) 0.0256(16) 0.0020(12) 0.0128(12) 0.0006(11)
C16 0.0202(13) 0.0208(13) 0.0250(15) 0.0042(11) 0.0038(11) 0.0008(11)
C14 0.0260(14) 0.0257(14) 0.0241(15) 0.0086(12) 0.0101(12) 0.0030(12)
C2 0.0428(17) 0.0133(13) 0.0179(14) 0.0043(11) 0.0084(12) 0.0010(11)
C9A 0.021(5) 0.012(3) 0.024(4) 0.004(3) -0.001(4) 0.000(4)
O3A 0.021(2) 0.019(2) 0.015(2) 0.0083(16) 0.0030(15) 0.0033(15)
C9B 0.032(5) 0.014(4) 0.012(4) -0.002(3) 0.001(4) -0.001(4)
O3B 0.030(3) 0.029(2) 0.021(2) 0.0052(19) 0.0084(18) 0.003(2)

loop_
_atom_type_symbol
_atom_type_description
_atom_type_scat_dispersion_real
_atom_type_scat_dispersion_imag
_atom_type_scat_source
C C 0.0033 0.0016 'International Tables Vol C Tables 4.2.6.8 and 6.1.1.4'
H H 0.0000 0.0000 'International Tables Vol C Tables 4.2.6.8 and 6.1.1.4'
N N 0.0061 0.0033 'International Tables Vol C Tables 4.2.6.8 and 6.1.1.4'
O O 0.0106 0.0060 'International Tables Vol C Tables 4.2.6.8 and 6.1.1.4'
Mo Mo -1.6832 0.6857 'International Tables Vol C Tables 4.2.6.8 and 6.1.1.4'

loop_
_geom_angle_atom_site_label_1
_geom_angle_atom_site_label_2
_geom_angle_atom_site_label_3
_geom_angle
O5 Mo O4 105.90(10)
O5 Mo O2 102.25(9)
O4 Mo O2 98.66(10)
O5 Mo O1 98.75(9)
O4 Mo O1 97.16(10)
O2 Mo O1 149.03(8)
O5 Mo N2 158.77(8)
O4 Mo N2 94.38(10)
O2 Mo N2 80.37(9)
O1 Mo N2 72.01(9)
O5 Mo O6 86.24(9)
O4 Mo O6 167.67(8)
O2 Mo O6 80.46(9)
O1 Mo O6 78.47(9)
N2 Mo O6 73.32(9)
C16 O6 Mo 121.87(15)
C6 N3 C5 119.5(2)
C7 O2 Mo 135.42(16)
C1 O1 Mo 119.31(16)
N1 C1 O1 124.6(2)
N1 C1 C10 118.2(2)
O1 C1 C10 117.2(2)
C5 C4 C3 117.6(3)
C5 C4 C9B 118.0(5)
C3 C4 C9B 122.7(5)
C5 C4 C9A 120.6(5)
C3 C4 C9A 121.1(4)
C7 C3 C4 118.5(2)
C7 C3 C2 122.1(2)
C4 C3 C2 119.3(2)
C12 N4 C14 116.7(2)
C1 N1 N2 108.7(2)
C2 N2 N1 115.1(2)
C2 N2 Mo 130.18(18)
N1 N2 Mo 114.66(16)
C10 C11 C12 118.3(3)
N4 C12 C11 123.9(3)
C15 C10 C11 118.6(2)
C15 C10 C1 120.2(2)
C11 C10 C1 121.2(2)
N3 C6 C7 120.6(2)
N3 C6 C8 119.1(2)
C7 C6 C8 120.2(2)
O2 C7 C3 123.9(2)
O2 C7 C6 116.5(2)
C3 C7 C6 119.6(2)
N3 C5 C4 123.9(3)
C14 C15 C10 118.5(3)
N4 C14 C15 124.0(3)
N2 C2 C3 123.0(3)
O3A C9A C4 104.2(6)
O3B C9B C4 108.2(6)

loop_
_geom_bond_atom_site_label_1
_geom_bond_atom_site_label_2
_geom_bond_distance
Mo O5 1.699(2)
Mo O4 1.699(2)
Mo O2 1.953(2)
Mo O1 2.010(2)
Mo N2 2.261(2)
Mo O6 2.327(2)
O6 C16 1.432(3)
N3 C6 1.336(3)
N3 C5 1.353(3)
O2 C7 1.340(3)
O1 C1 1.312(3)
C1 N1 1.308(3)
C1 C10 1.489(4)
C4 C5 1.382(4)
C4 C3 1.424(4)
C4 C9B 1.527(11)
C4 C9A 1.539(12)
C3 C7 1.394(4)
C3 C2 1.458(4)
N4 C12 1.338(4)
N4 C14 1.343(4)
N1 N2 1.408(3)
N2 C2 1.290(4)
C8 C6 1.494(4)
C11 C10 1.392(4)
C11 C12 1.397(4)
C10 C15 1.392(4)
C6 C7 1.429(3)
C15 C14 1.389(4)
C9A O3A 1.435(9)
C9B O3B 1.379(10)
